data_4084897
loop_
_publ_author_name
'Espada, Mar\?\'ia F.'
'Poveda, Manuel L.'
'Carmona, Ernesto'

_publ_section_title
;
 Reactivity of a Cationic (C5Me5)IrIII-Cyclometalated Phosphine Complex
 with Alkynes
;
_journal_issue 24
_journal_name_full Organometallics
_journal_page_first 7164
_journal_paper_doi 10.1021/om5009742
_journal_volume 33
_journal_year 2014
_chemical_formula_sum 'C67 H52 B F24 Ir P'
_chemical_formula_weight 1547.07
_chemical_name_systematic
; 
 ? 
;
_space_group_IT_number 2
_symmetry_cell_setting triclinic
_symmetry_space_group_name_Hall '-P 1'
_symmetry_space_group_name_H-M 'P -1'
_atom_sites_solution_hydrogens geom
_atom_sites_solution_primary direct
_atom_sites_solution_secondary difmap
_audit_creation_method SHELXL-97
_cell_angle_alpha 116.029(2)
_cell_angle_beta 110.352(2)
_cell_angle_gamma 111.363(2)
_cell_formula_units_Z 2
_cell_length_a 14.607(1)
_cell_length_b 17.648(1)
_cell_length_c 18.636(1)
_cell_measurement_temperature 173(2)
_cell_volume 3196.0(4)
_computing_structure_refinement 'SHELXL-97 (Sheldrick, 2008)'
_computing_structure_solution 'SHELXS-97 (Sheldrick, 2008)'
_diffrn_ambient_temperature 173(2)
_diffrn_measured_fraction_theta_full 0.962
_diffrn_measured_fraction_theta_max 0.962
_diffrn_radiation_monochromator graphite
_diffrn_radiation_source 'fine-focus sealed tube'
_diffrn_radiation_type MoK\a
_diffrn_radiation_wavelength 0.71073
_diffrn_reflns_av_R_equivalents 0.0500
_diffrn_reflns_av_sigmaI/netI 0.0441
_diffrn_reflns_limit_h_max 17
_diffrn_reflns_limit_h_min -17
_diffrn_reflns_limit_k_max 21
_diffrn_reflns_limit_k_min -20
_diffrn_reflns_limit_l_max 21
_diffrn_reflns_limit_l_min -22
_diffrn_reflns_number 50240
_diffrn_reflns_theta_full 25.25
_diffrn_reflns_theta_max 25.25
_diffrn_reflns_theta_min 1.55
_exptl_absorpt_coefficient_mu 2.225
_exptl_absorpt_correction_T_max 0.7313
_exptl_absorpt_correction_T_min 0.5272
_exptl_absorpt_correction_type multi-scan
_exptl_absorpt_process_details 'APEX2 Software Suite; Bruker 2005'
_exptl_crystal_density_diffrn 1.608
_exptl_crystal_density_method 'not measured'
_exptl_crystal_description prism
_exptl_crystal_F_000 1534
_exptl_crystal_size_max 0.33
_exptl_crystal_size_mid 0.29
_exptl_crystal_size_min 0.15
_refine_diff_density_max 8.593
_refine_diff_density_min -1.489
_refine_diff_density_rms 0.157
_refine_ls_extinction_method none
_refine_ls_goodness_of_fit_ref 1.105
_refine_ls_hydrogen_treatment constr
_refine_ls_matrix_type full
_refine_ls_number_parameters 877
_refine_ls_number_reflns 11121
_refine_ls_number_restraints 121
_refine_ls_restrained_S_all 1.107
_refine_ls_R_factor_all 0.0737
_refine_ls_R_factor_gt 0.0596
_refine_ls_shift/su_max 0.002
_refine_ls_shift/su_mean 0.000
_refine_ls_structure_factor_coef Fsqd
_refine_ls_weighting_details 'calc w=1/[\s^2^(Fo^2^)+(0.1196P)^2^+4.9200P] where P=(Fo^2^+2Fc^2^)/3'
_refine_ls_weighting_scheme calc
_refine_ls_wR_factor_gt 0.1646
_refine_ls_wR_factor_ref 0.1742
_reflns_number_gt 9413
_reflns_number_total 11121
_reflns_threshold_expression >2sigma(I)
_cod_data_source_file om5009742_si_002.cif
_cod_data_source_block syn8
_cod_depositor_comments 'Adding full bibliography for 4084892--4084898.cif.'
_cod_original_cell_volume 3196.0(17)
_cod_original_sg_symbol_H-M P-1
_cod_database_code 4084897

loop_
_symmetry_equiv_pos_as_xyz
'x, y, z'
'-x, -y, -z'

loop_
_atom_site_label
_atom_site_type_symbol
_atom_site_fract_x
_atom_site_fract_y
_atom_site_fract_z
_atom_site_U_iso_or_equiv
_atom_site_adp_type
_atom_site_occupancy
_atom_site_symmetry_multiplicity
_atom_site_calc_flag
_atom_site_refinement_flags
_atom_site_disorder_assembly
_atom_site_disorder_group
Ir1 Ir 0.73272(2) 0.53996(2) 0.777148(19) 0.03119(12) Uani 1 1 d . . .
P1 P 0.71999(15) 0.40731(15) 0.65845(13) 0.0290(4) Uani 1 1 d . . .
F14 F 0.6739(5) -0.4213(4) 0.0302(3) 0.0481(11) Uani 1 1 d . . .
C10 C 0.8269(6) 0.4753(6) 0.6406(5) 0.0306(15) Uani 1 1 d . . .
F13 F 0.7129(6) -0.3615(5) 0.1722(4) 0.0636(15) Uani 1 1 d . . .
F15 F 0.8442(4) -0.2703(4) 0.1634(5) 0.0680(16) Uani 1 1 d . . .
F21 F 0.7985(6) 0.0748(6) -0.0014(4) 0.0724(17) Uani 1 1 d . . .
F7 F 1.0977(5) 0.3916(4) 0.5810(4) 0.0709(17) Uani 1 1 d . . .
F23 F 1.1703(6) 0.0287(6) 0.2746(6) 0.0809(19) Uani 1 1 d . . .
F20 F 0.9428(6) 0.0730(5) -0.0005(4) 0.0695(16) Uani 1 1 d . . .
F8 F 1.0891(6) 0.3871(5) 0.6898(5) 0.096(3) Uani 1 1 d . . .
F9 F 1.2106(4) 0.3705(5) 0.6629(5) 0.0756(18) Uani 1 1 d . . .
F10 F 0.9351(6) 0.0393(6) 0.6221(5) 0.095(2) Uani 1 1 d . . .
F12 F 0.7495(6) -0.0408(7) 0.5155(7) 0.106(3) Uani 1 1 d . . .
F19 F 0.7721(6) -0.0715(5) -0.0751(4) 0.0712(17) Uani 1 1 d . . .
F22 F 1.2320(5) 0.1705(5) 0.4033(4) 0.0685(16) Uani 1 1 d . . .
C38 C 0.9835(6) 0.0776(6) 0.2762(5) 0.0291(14) Uani 1 1 d . . .
H38 H 1.0142 0.0899 0.3362 0.035 Uiso 1 1 calc R . .
F24 F 1.2621(5) 0.1734(7) 0.3000(6) 0.091(2) Uani 1 1 d . . .
C45 C 0.8443(5) 0.0630(5) 0.3636(5) 0.0253(13) Uani 1 1 d . . .
F17 F 0.2819(4) -0.4481(5) -0.0594(6) 0.084(2) Uani 1 1 d . . .
F11 F 0.8402(11) -0.0974(7) 0.4759(7) 0.113(3) Uani 1 1 d . . .
C49 C 0.8843(7) 0.0563(6) 0.4986(5) 0.0332(16) Uani 1 1 d . . .
F18 F 0.3026(5) -0.3127(5) -0.0382(6) 0.106(3) Uani 1 1 d . . .
F2 F 0.5083(7) 0.1900(7) 0.1140(7) 0.113(3) Uani 1 1 d . . .
C26 C 0.6414(8) 0.4628(7) 0.8253(6) 0.0444(18) Uani 1 1 d U . .
C53 C 0.6821(6) 0.0504(5) 0.2319(5) 0.0254(13) Uani 1 1 d . . .
C5 C 0.9787(7) 0.6465(7) 0.6981(6) 0.0441(19) Uani 1 1 d . . .
H5 H 1.0204 0.7198 0.7387 0.053 Uiso 1 1 calc R . .
C40 C 1.0168(7) 0.0780(6) 0.1582(6) 0.0377(17) Uani 1 1 d . . .
H40 H 1.0675 0.0893 0.1386 0.045 Uiso 1 1 calc R . .
F3 F 0.6960(7) 0.2956(7) 0.2225(8) 0.126(4) Uani 1 1 d . . .
C37 C 0.8619(6) 0.0436(5) 0.2184(5) 0.0245(13) Uani 1 1 d . . .
C61 C 0.6798(6) -0.1201(5) 0.1695(4) 0.0237(13) Uani 1 1 d . . .
C42 C 0.8228(6) 0.0268(6) 0.1294(5) 0.0305(15) Uani 1 1 d . . .
H42 H 0.7424 0.0017 0.0873 0.037 Uiso 1 1 calc R . .
C46 C 0.9366(6) 0.1743(5) 0.4386(5) 0.0259(13) Uani 1 1 d . . .
H46 H 0.9556 0.2153 0.4199 0.031 Uiso 1 1 calc R . .
C41 C 0.9001(7) 0.0464(6) 0.1011(5) 0.0328(15) Uani 1 1 d . . .
C62 C 0.5527(6) -0.1861(5) 0.0945(5) 0.0273(14) Uani 1 1 d . . .
H62 H 0.5141 -0.1554 0.0871 0.033 Uiso 1 1 calc R . .
C31 C 0.7738(8) 0.5222(7) 0.8938(6) 0.0433(17) Uani 1 1 d U . .
C8 C 0.8492(7) 0.4245(6) 0.5725(5) 0.0361(16) Uani 1 1 d . . .
C47 C 1.0002(6) 0.2244(6) 0.5401(5) 0.0284(14) Uani 1 1 d . . .
F1 F 0.6223(15) 0.1660(11) 0.0828(10) 0.175(6) Uani 1 1 d . . .
C58 C 0.5956(6) 0.0197(6) 0.2503(5) 0.0322(15) Uani 1 1 d . . .
H58 H 0.5939 -0.0171 0.2739 0.039 Uiso 1 1 calc R . .
C52 C 1.0987(7) 0.3425(7) 0.6178(6) 0.0415(18) Uani 1 1 d . . .
C54 C 0.6837(6) 0.1095(6) 0.2019(5) 0.0329(15) Uani 1 1 d . . .
H54 H 0.7424 0.1348 0.1922 0.039 Uiso 1 1 calc R . .
C7 C 0.9383(7) 0.4889(7) 0.5727(6) 0.0439(19) Uani 1 1 d . . .
H7 H 0.9555 0.4575 0.5296 0.053 Uiso 1 1 calc R . .
C56 C 0.5141(7) 0.0978(7) 0.2008(6) 0.046(2) Uani 1 1 d . . .
H56 H 0.4573 0.1116 0.1886 0.055 Uiso 1 1 calc R . .
C20 C 0.7297(10) 0.1781(8) 0.6653(7) 0.055(2) Uani 1 1 d . . .
H20 H 0.6744 0.1079 0.6367 0.066 Uiso 1 1 calc R . .
C55 C 0.6009(7) 0.1328(7) 0.1855(6) 0.0415(18) Uani 1 1 d . . .
C60 C 0.4206(8) 0.0049(8) 0.2518(6) 0.061(3) Uani 1 1 d D . .
F4A F 0.4047(19) -0.0701(12) 0.2592(12) 0.104(7) Uani 0.211(10) 1 d PDU A 1
F5A F 0.3028(14) -0.0382(13) 0.1849(12) 0.089(7) Uani 0.211(10) 1 d PDU A 1
F6A F 0.446(2) 0.0807(14) 0.3368(10) 0.114(8) Uani 0.211(10) 1 d PDU A 1
F4B F 0.3716(9) 0.0550(9) 0.2596(9) 0.101(3) Uani 0.789(10) 1 d PDU A 2
F5B F 0.4705(8) 0.0224(8) 0.3364(6) 0.087(3) Uani 0.789(10) 1 d PDU A 2
F6B F 0.3303(9) -0.0963(8) 0.1805(8) 0.126(5) Uani 0.789(10) 1 d PDU A 2
C19 C 0.6820(8) 0.2292(7) 0.6449(6) 0.0428(18) Uani 1 1 d . . .
C39 C 1.0580(7) 0.0930(6) 0.2463(6) 0.0345(16) Uani 1 1 d . . .
C28 C 0.7393(7) 0.6443(6) 0.9083(6) 0.0426(17) Uani 1 1 d U . .
C30 C 0.8297(7) 0.6307(7) 0.9413(6) 0.0435(17) Uani 1 1 d U . .
C59 C 0.6069(10) 0.1942(10) 0.1498(9) 0.062(3) Uani 1 1 d . . .
F16 F 0.3182(6) -0.4028(7) -0.1391(5) 0.115(3) Uani 1 1 d . . .
C1 C 0.6532(7) 0.5528(6) 0.6596(6) 0.0364(16) Uani 1 1 d . . .
C15 C 0.3165(8) 0.4370(9) 0.5222(8) 0.055(2) Uani 1 1 d . . .
H15 H 0.2401 0.3700 0.4697 0.066 Uiso 1 1 calc R . .
C32 C 0.8382(12) 0.4807(11) 0.9222(9) 0.075(3) Uani 1 1 d . . .
H32A H 0.7806 0.4043 0.8784 0.113 Uiso 1 1 calc R . .
H32B H 0.8717 0.5106 0.9903 0.113 Uiso 1 1 calc R . .
H32C H 0.9040 0.5002 0.9163 0.113 Uiso 1 1 calc R . .
C51 C 0.8519(8) -0.0101(7) 0.5278(6) 0.0439(19) Uani 1 1 d . . .
C48 C 0.9747(6) 0.1646(6) 0.5704(5) 0.0329(15) Uani 1 1 d . . .
H48 H 1.0183 0.1979 0.6383 0.039 Uiso 1 1 calc R . .
C50 C 0.8203(6) 0.0064(6) 0.3966(5) 0.0281(14) Uani 1 1 d . . .
H50 H 0.7595 -0.0672 0.3491 0.034 Uiso 1 1 calc R . .
C23 C 0.8949(8) 0.3886(7) 0.7555(6) 0.0425(19) Uani 1 1 d . . .
C6 C 1.0034(8) 0.5988(7) 0.6348(6) 0.048(2) Uani 1 1 d . . .
H6 H 1.0635 0.6399 0.6335 0.058 Uiso 1 1 calc R . .
C44 C 0.8535(8) 0.0302(7) 0.0066(6) 0.0438(19) Uani 1 1 d . . .
C64 C 0.5375(6) -0.3455(6) 0.0367(5) 0.0330(15) Uani 1 1 d . . .
H64 H 0.4908 -0.4195 -0.0068 0.040 Uiso 1 1 calc R . .
C18 C 0.7661(7) 0.3347(6) 0.6878(5) 0.0325(15) Uani 1 1 d . . .
C17 C 0.5726(6) 0.3080(6) 0.5330(5) 0.0387(17) Uani 1 1 d . . .
H17A H 0.5061 0.2901 0.5382 0.058 Uiso 1 1 calc R . .
H17B H 0.5656 0.2450 0.4953 0.058 Uiso 1 1 calc R . .
H17C H 0.5685 0.3366 0.4994 0.058 Uiso 1 1 calc R . .
C57 C 0.5129(7) 0.0424(7) 0.2344(5) 0.0383(18) Uani 1 1 d . A .
C9 C 0.7825(8) 0.3050(7) 0.5013(7) 0.047(2) Uani 1 1 d . . .
H9A H 0.7229 0.2703 0.5087 0.071 Uiso 1 1 calc R . .
H9B H 0.8414 0.2913 0.5169 0.071 Uiso 1 1 calc R . .
H9C H 0.7412 0.2778 0.4334 0.071 Uiso 1 1 calc R . .
C25 C 0.9931(7) 0.5044(7) 0.8156(6) 0.046(2) Uani 1 1 d . . .
H25A H 0.9559 0.5350 0.7994 0.068 Uiso 1 1 calc R . .
H25B H 1.0505 0.5125 0.8002 0.068 Uiso 1 1 calc R . .
H25C H 1.0360 0.5402 0.8859 0.068 Uiso 1 1 calc R . .
C12 C 0.5428(9) 0.6355(8) 0.6757(7) 0.051(2) Uani 1 1 d . . .
H12 H 0.6187 0.7031 0.7272 0.061 Uiso 1 1 calc R . .
C43 C 1.1810(7) 0.1178(8) 0.3050(7) 0.047(2) Uani 1 1 d . . .
C4 C 0.8895(6) 0.5832(6) 0.7011(5) 0.0351(16) Uani 1 1 d . . .
C63 C 0.4824(6) -0.2971(6) 0.0303(5) 0.0321(15) Uani 1 1 d . . .
C21 C 0.8529(10) 0.2279(8) 0.7250(7) 0.056(2) Uani 1 1 d . . .
H21 H 0.8809 0.1909 0.7340 0.068 Uiso 1 1 calc R . .
C36 C 0.9665(9) 0.7210(9) 1.0240(7) 0.068(3) Uani 1 1 d . . .
H36A H 0.9824 0.7875 1.0446 0.102 Uiso 1 1 calc R . .
H36B H 1.0122 0.7097 0.9996 0.102 Uiso 1 1 calc R . .
H36C H 0.9915 0.7232 1.0802 0.102 Uiso 1 1 calc R . .
C27 C 0.6109(7) 0.5322(8) 0.8296(6) 0.053(2) Uani 1 1 d U . .
C22 C 0.9349(9) 0.3324(8) 0.7715(7) 0.050(2) Uani 1 1 d . . .
H22 H 1.0191 0.3673 0.8147 0.060 Uiso 1 1 calc R . .
C3 C 0.8717(7) 0.6401(6) 0.7762(5) 0.0371(17) Uani 1 1 d . . .
H3 H 0.9490 0.7039 0.8432 0.044 Uiso 1 1 calc R . .
C35 C 0.7558(12) 0.7448(9) 0.9449(8) 0.071(3) Uani 1 1 d . . .
H35A H 0.6770 0.7288 0.9075 0.106 Uiso 1 1 calc R . .
H35B H 0.8101 0.7838 0.9361 0.106 Uiso 1 1 calc R . .
H35C H 0.7909 0.7872 1.0148 0.106 Uiso 1 1 calc R . .
C33 C 0.5451(12) 0.3477(9) 0.7714(8) 0.089(4) Uani 1 1 d . . .
H33A H 0.4644 0.3270 0.7304 0.133 Uiso 1 1 calc R . .
H33B H 0.5511 0.3388 0.8197 0.133 Uiso 1 1 calc R . .
H33C H 0.5582 0.3039 0.7298 0.133 Uiso 1 1 calc R . .
C11 C 0.5390(8) 0.5468(7) 0.6302(6) 0.0401(18) Uani 1 1 d . . .
C16 C 0.4240(8) 0.4465(8) 0.5513(6) 0.047(2) Uani 1 1 d . . .
H16 H 0.4194 0.3860 0.5183 0.057 Uiso 1 1 calc R . .
C24 C 0.5429(8) 0.1639(7) 0.5805(7) 0.053(2) Uani 1 1 d . . .
H24A H 0.5101 0.1274 0.5114 0.079 Uiso 1 1 calc R . .
H24B H 0.5208 0.2101 0.6010 0.079 Uiso 1 1 calc R . .
H24C H 0.5095 0.1125 0.5882 0.079 Uiso 1 1 calc R . .
C2 C 0.7707(7) 0.6468(6) 0.7490(6) 0.0363(16) Uani 1 1 d . . .
H2 H 0.7838 0.7138 0.7903 0.044 Uiso 1 1 calc R . .
C34 C 0.4937(9) 0.5117(10) 0.7826(8) 0.069(3) Uani 1 1 d . . .
H34A H 0.5067 0.5771 0.8023 0.103 Uiso 1 1 calc R . .
H34B H 0.4493 0.4835 0.8032 0.103 Uiso 1 1 calc R . .
H34C H 0.4467 0.4609 0.7110 0.103 Uiso 1 1 calc R . .
C13 C 0.4346(11) 0.6242(10) 0.6450(9) 0.065(3) Uani 1 1 d . . .
H13 H 0.4380 0.6844 0.6755 0.078 Uiso 1 1 calc R . .
C14 C 0.3216(10) 0.5245(10) 0.5695(8) 0.062(3) Uani 1 1 d . . .
H14 H 0.2490 0.5171 0.5510 0.074 Uiso 1 1 calc R . .
C65 C 0.6646(6) -0.2808(6) 0.1099(5) 0.0304(15) Uani 1 1 d . . .
C66 C 0.7333(6) -0.1714(5) 0.1743(5) 0.0262(14) Uani 1 1 d . . .
H66 H 0.8180 -0.1299 0.2226 0.031 Uiso 1 1 calc R . .
C67 C 0.3449(7) -0.3655(7) -0.0480(7) 0.050(2) Uani 1 1 d . . .
C68 C 0.7243(7) -0.3323(6) 0.1195(6) 0.0363(16) Uani 1 1 d . . .
B1 B 0.7686(6) 0.0111(6) 0.2463(5) 0.0218(14) Uani 1 1 d . . .

loop_
_atom_site_aniso_label
_atom_site_aniso_U_11
_atom_site_aniso_U_22
_atom_site_aniso_U_33
_atom_site_aniso_U_23
_atom_site_aniso_U_13
_atom_site_aniso_U_12
Ir1 0.03341(17) 0.03539(19) 0.02409(17) 0.01862(14) 0.02056(13) 0.01846(14)
P1 0.0260(8) 0.0325(10) 0.0239(8) 0.0171(8) 0.0158(7) 0.0153(8)
F14 0.064(3) 0.047(3) 0.034(2) 0.022(2) 0.031(2) 0.038(3)
C10 0.031(3) 0.038(4) 0.026(3) 0.021(3) 0.021(3) 0.019(3)
F13 0.116(5) 0.086(4) 0.057(3) 0.060(3) 0.064(3) 0.083(4)
F15 0.040(3) 0.044(3) 0.086(4) 0.029(3) 0.025(3) 0.029(3)
F21 0.116(5) 0.108(5) 0.063(4) 0.069(4) 0.066(4) 0.091(5)
F7 0.068(4) 0.033(3) 0.043(3) 0.017(3) 0.012(3) 0.012(3)
F23 0.084(4) 0.097(5) 0.108(5) 0.069(5) 0.069(4) 0.075(4)
F20 0.086(4) 0.090(4) 0.060(3) 0.057(4) 0.058(3) 0.051(4)
F8 0.087(4) 0.044(3) 0.057(4) -0.005(3) 0.055(4) 0.005(3)
F9 0.026(2) 0.059(4) 0.071(4) 0.030(3) 0.008(3) 0.011(2)
F10 0.083(4) 0.096(5) 0.058(4) 0.065(4) 0.017(3) 0.026(4)
F12 0.081(4) 0.161(8) 0.169(8) 0.150(7) 0.088(5) 0.077(5)
F19 0.090(4) 0.051(3) 0.030(3) 0.022(3) 0.027(3) 0.026(3)
F22 0.038(3) 0.093(4) 0.061(3) 0.047(4) 0.024(3) 0.040(3)
C38 0.033(3) 0.032(4) 0.026(3) 0.020(3) 0.019(3) 0.021(3)
F24 0.051(3) 0.147(7) 0.132(6) 0.115(6) 0.065(4) 0.060(4)
C45 0.022(3) 0.032(4) 0.024(3) 0.018(3) 0.014(3) 0.018(3)
F17 0.028(2) 0.067(4) 0.128(6) 0.074(4) 0.023(3) 0.018(3)
F11 0.236(10) 0.107(6) 0.130(7) 0.104(6) 0.148(8) 0.131(7)
C49 0.040(4) 0.047(5) 0.032(4) 0.031(4) 0.025(3) 0.031(4)
F18 0.029(3) 0.043(3) 0.138(7) 0.039(4) 0.001(3) 0.015(3)
F2 0.107(6) 0.142(7) 0.151(7) 0.127(7) 0.065(5) 0.093(6)
C26 0.053(4) 0.043(4) 0.037(4) 0.026(4) 0.035(4) 0.021(4)
C53 0.027(3) 0.028(4) 0.017(3) 0.013(3) 0.013(3) 0.016(3)
C5 0.036(4) 0.045(5) 0.038(4) 0.025(4) 0.024(4) 0.016(4)
C40 0.048(4) 0.038(4) 0.044(4) 0.027(4) 0.037(4) 0.028(4)
F3 0.089(5) 0.103(6) 0.163(9) 0.112(7) 0.040(6) 0.045(5)
C37 0.028(3) 0.021(3) 0.022(3) 0.013(3) 0.016(3) 0.013(3)
C61 0.026(3) 0.023(3) 0.015(3) 0.010(3) 0.012(3) 0.013(3)
C42 0.031(3) 0.026(4) 0.021(3) 0.011(3) 0.015(3) 0.015(3)
C46 0.025(3) 0.024(3) 0.022(3) 0.012(3) 0.015(3) 0.013(3)
C41 0.046(4) 0.030(4) 0.026(3) 0.017(3) 0.026(3) 0.023(3)
C62 0.028(3) 0.026(4) 0.023(3) 0.015(3) 0.014(3) 0.015(3)
C31 0.053(4) 0.059(5) 0.032(4) 0.036(4) 0.029(4) 0.032(4)
C8 0.036(4) 0.045(5) 0.029(4) 0.024(4) 0.023(3) 0.025(4)
C47 0.025(3) 0.034(4) 0.019(3) 0.014(3) 0.012(3) 0.016(3)
F1 0.381(18) 0.272(14) 0.241(12) 0.245(13) 0.270(14) 0.292(15)
C58 0.040(4) 0.035(4) 0.023(3) 0.017(3) 0.022(3) 0.024(3)
C52 0.037(4) 0.045(5) 0.028(4) 0.019(4) 0.019(3) 0.021(4)
C54 0.034(4) 0.033(4) 0.022(3) 0.014(3) 0.016(3) 0.019(3)
C7 0.045(4) 0.055(5) 0.044(5) 0.032(4) 0.036(4) 0.031(4)
C56 0.045(4) 0.056(5) 0.038(4) 0.027(4) 0.023(4) 0.038(4)
C20 0.079(7) 0.051(6) 0.056(6) 0.042(5) 0.047(5) 0.039(5)
C55 0.051(5) 0.047(5) 0.030(4) 0.024(4) 0.021(4) 0.037(4)
C60 0.063(6) 0.090(8) 0.065(6) 0.057(7) 0.050(6) 0.054(6)
F4A 0.084(8) 0.129(9) 0.104(8) 0.074(8) 0.080(7) 0.050(7)
F5A 0.082(7) 0.128(9) 0.110(8) 0.089(7) 0.085(7) 0.063(7)
F6A 0.094(8) 0.151(9) 0.111(8) 0.071(8) 0.095(6) 0.071(8)
F4B 0.097(5) 0.138(7) 0.142(7) 0.094(6) 0.099(5) 0.095(5)
F5B 0.084(5) 0.138(7) 0.085(5) 0.081(5) 0.073(4) 0.069(5)
F6B 0.086(6) 0.125(7) 0.109(6) 0.052(6) 0.082(5) 0.030(5)
C19 0.050(5) 0.044(5) 0.035(4) 0.025(4) 0.028(4) 0.027(4)
C39 0.034(4) 0.035(4) 0.036(4) 0.023(4) 0.024(3) 0.020(3)
C28 0.047(4) 0.034(4) 0.031(4) 0.014(3) 0.029(4) 0.017(3)
C30 0.046(4) 0.052(4) 0.024(3) 0.024(4) 0.025(3) 0.021(4)
C59 0.078(7) 0.082(8) 0.073(7) 0.063(7) 0.051(6) 0.061(7)
F16 0.057(4) 0.104(6) 0.046(4) 0.033(4) -0.007(3) 0.007(4)
C1 0.049(4) 0.035(4) 0.033(4) 0.026(4) 0.025(4) 0.026(4)
C15 0.049(5) 0.077(7) 0.059(6) 0.051(6) 0.034(5) 0.043(5)
C32 0.112(9) 0.130(11) 0.075(7) 0.088(8) 0.078(7) 0.094(9)
C51 0.056(5) 0.058(6) 0.041(4) 0.037(4) 0.034(4) 0.040(5)
C48 0.035(4) 0.040(4) 0.021(3) 0.019(3) 0.017(3) 0.023(3)
C50 0.032(3) 0.028(4) 0.022(3) 0.016(3) 0.015(3) 0.018(3)
C23 0.054(5) 0.061(5) 0.039(4) 0.037(4) 0.038(4) 0.040(5)
C6 0.044(4) 0.056(6) 0.046(5) 0.033(5) 0.036(4) 0.023(4)
C44 0.061(5) 0.050(5) 0.036(4) 0.027(4) 0.037(4) 0.038(5)
C64 0.032(4) 0.027(4) 0.024(3) 0.013(3) 0.014(3) 0.015(3)
C18 0.040(4) 0.037(4) 0.026(3) 0.024(3) 0.023(3) 0.021(3)
C17 0.031(4) 0.035(4) 0.027(4) 0.014(3) 0.012(3) 0.016(3)
C57 0.039(4) 0.052(5) 0.026(4) 0.022(4) 0.020(3) 0.033(4)
C9 0.056(5) 0.050(5) 0.048(5) 0.031(5) 0.039(4) 0.035(5)
C25 0.026(4) 0.060(6) 0.036(4) 0.029(4) 0.015(3) 0.022(4)
C12 0.071(6) 0.065(6) 0.066(6) 0.052(5) 0.057(5) 0.051(5)
C43 0.041(4) 0.063(6) 0.055(5) 0.040(5) 0.036(4) 0.035(4)
C4 0.026(3) 0.042(4) 0.029(4) 0.023(4) 0.018(3) 0.013(3)
C63 0.026(3) 0.028(4) 0.021(3) 0.014(3) 0.009(3) 0.010(3)
C21 0.081(7) 0.068(7) 0.058(6) 0.050(6) 0.049(6) 0.056(6)
C36 0.052(5) 0.084(8) 0.035(5) 0.035(5) 0.022(4) 0.027(5)
C27 0.038(4) 0.072(6) 0.030(4) 0.027(4) 0.022(3) 0.025(4)
C22 0.056(5) 0.069(6) 0.046(5) 0.041(5) 0.036(4) 0.044(5)
C3 0.035(4) 0.034(4) 0.026(4) 0.016(3) 0.020(3) 0.012(3)
C35 0.135(10) 0.076(7) 0.066(7) 0.053(6) 0.083(7) 0.083(8)
C33 0.099(9) 0.056(7) 0.050(6) 0.025(6) 0.053(6) 0.008(6)
C11 0.056(5) 0.058(5) 0.046(5) 0.043(5) 0.040(4) 0.043(5)
C16 0.054(5) 0.068(6) 0.045(5) 0.042(5) 0.036(4) 0.043(5)
C24 0.049(5) 0.044(5) 0.050(5) 0.030(5) 0.029(4) 0.018(4)
C2 0.058(5) 0.037(4) 0.041(4) 0.029(4) 0.039(4) 0.036(4)
C34 0.061(6) 0.121(10) 0.057(6) 0.062(7) 0.050(5) 0.059(7)
C13 0.099(8) 0.091(8) 0.091(8) 0.077(8) 0.076(8) 0.080(8)
C14 0.072(7) 0.098(9) 0.075(7) 0.069(7) 0.056(6) 0.067(7)
C65 0.035(4) 0.035(4) 0.026(3) 0.020(3) 0.020(3) 0.022(3)
C66 0.027(3) 0.029(4) 0.021(3) 0.015(3) 0.015(3) 0.017(3)
C67 0.029(4) 0.034(5) 0.044(5) 0.017(4) 0.007(4) 0.012(4)
C68 0.045(4) 0.036(4) 0.032(4) 0.023(4) 0.025(3) 0.026(4)
B1 0.024(3) 0.024(4) 0.016(3) 0.012(3) 0.013(3) 0.014(3)

loop_
_atom_type_symbol
_atom_type_description
_atom_type_scat_dispersion_real
_atom_type_scat_dispersion_imag
_atom_type_scat_source
C C 0.0033 0.0016 'International Tables Vol C Tables 4.2.6.8 and 6.1.1.4'
H H 0.0000 0.0000 'International Tables Vol C Tables 4.2.6.8 and 6.1.1.4'
F F 0.0171 0.0103 'International Tables Vol C Tables 4.2.6.8 and 6.1.1.4'
P P 0.1023 0.0942 'International Tables Vol C Tables 4.2.6.8 and 6.1.1.4'
Ir Ir -1.4442 7.9887 'International Tables Vol C Tables 4.2.6.8 and 6.1.1.4'
B B 0.0013 0.0007 'International Tables Vol C Tables 4.2.6.8 and 6.1.1.4'

loop_
_geom_angle_atom_site_label_1
_geom_angle_atom_site_label_2
_geom_angle_atom_site_label_3
_geom_angle
C2 Ir1 C3 39.7(3)
C2 Ir1 C30 109.8(3)
C3 Ir1 C30 101.4(3)
C2 Ir1 C31 146.3(3)
C3 Ir1 C31 124.5(3)
C30 Ir1 C31 36.8(3)
C2 Ir1 C26 149.2(3)
C3 Ir1 C26 162.0(3)
C30 Ir1 C26 62.2(3)
C31 Ir1 C26 37.7(3)
C2 Ir1 C1 37.5(3)
C3 Ir1 C1 67.0(3)
C30 Ir1 C1 140.6(3)
C31 Ir1 C1 166.5(3)
C26 Ir1 C1 130.1(3)
C2 Ir1 C28 93.0(3)
C3 Ir1 C28 109.4(3)
C30 Ir1 C28 36.5(3)
C31 Ir1 C28 61.8(3)
C26 Ir1 C28 62.6(3)
C1 Ir1 C28 109.4(3)
C2 Ir1 P1 102.8(2)
C3 Ir1 P1 82.7(2)
C30 Ir1 P1 132.9(2)
C31 Ir1 P1 103.1(2)
C26 Ir1 P1 102.9(2)
C1 Ir1 P1 84.5(2)
C28 Ir1 P1 164.2(2)
C2 Ir1 C27 112.5(3)
C3 Ir1 C27 145.2(4)
C30 Ir1 C27 63.8(3)
C31 Ir1 C27 63.1(3)
C26 Ir1 C27 36.7(3)
C1 Ir1 C27 103.5(3)
C28 Ir1 C27 39.8(3)
P1 Ir1 C27 131.2(3)
C17 P1 C10 103.1(3)
C17 P1 C18 107.3(4)
C10 P1 C18 106.1(3)
C17 P1 Ir1 115.6(3)
C10 P1 Ir1 104.5(3)
C18 P1 Ir1 118.7(2)
C4 C10 C8 120.6(6)
C4 C10 P1 114.4(5)
C8 C10 P1 124.9(6)
C39 C38 C37 122.0(6)
C50 C45 C46 116.3(6)
C50 C45 B1 125.0(6)
C46 C45 B1 118.6(6)
C48 C49 C50 120.3(6)
C48 C49 C51 120.6(6)
C50 C49 C51 119.1(7)
C27 C26 C31 111.1(8)
C27 C26 C33 122.3(10)
C31 C26 C33 125.6(10)
C27 C26 Ir1 73.9(5)
C31 C26 Ir1 71.0(4)
C33 C26 Ir1 131.5(6)
C54 C53 C58 115.7(6)
C54 C53 B1 127.0(6)
C58 C53 B1 117.4(6)
C6 C5 C4 119.4(8)
C41 C40 C39 118.5(6)
C42 C37 C38 115.4(6)
C42 C37 B1 122.3(5)
C38 C37 B1 121.8(5)
C62 C61 C66 116.5(6)
C62 C61 B1 123.9(6)
C66 C61 B1 119.5(5)
C37 C42 C41 122.4(6)
C47 C46 C45 121.6(6)
C40 C41 C42 120.6(6)
C40 C41 C44 119.8(6)
C42 C41 C44 119.5(7)
C63 C62 C61 121.4(6)
C30 C31 C26 107.6(7)
C30 C31 C32 125.2(9)
C26 C31 C32 126.4(9)
C30 C31 Ir1 71.1(4)
C26 C31 Ir1 71.2(4)
C32 C31 Ir1 130.7(6)
C7 C8 C10 117.3(7)
C7 C8 C9 118.5(7)
C10 C8 C9 124.2(7)
C46 C47 C48 120.5(7)
C46 C47 C52 120.2(6)
C48 C47 C52 119.3(6)
C57 C58 C53 122.3(7)
F9 C52 F8 105.5(7)
F9 C52 F7 105.5(7)
F8 C52 F7 106.3(8)
F9 C52 C47 113.3(7)
F8 C52 C47 112.4(7)
F7 C52 C47 113.2(6)
C53 C54 C55 122.6(7)
C8 C7 C6 122.4(7)
C57 C56 C55 119.0(7)
C21 C20 C19 122.6(9)
C56 C55 C54 120.0(7)
C56 C55 C59 121.2(7)
C54 C55 C59 118.8(8)
F6B C60 F5B 107.4(8)
F6B C60 F4B 107.2(8)
F5B C60 F4B 105.1(7)
F6B C60 F4A 55.0(6)
F5B C60 F4A 54.9(6)
F4B C60 F4A 132.0(14)
F6B C60 F6A 132.7(14)
F5B C60 F6A 53.8(6)
F4B C60 F6A 53.7(6)
F4A C60 F6A 102.7(11)
F6B C60 F5A 54.6(6)
F5B C60 F5A 128.6(13)
F4B C60 F5A 54.0(6)
F4A C60 F5A 101.4(11)
F6A C60 F5A 100.4(11)
F6B C60 C57 112.3(8)
F5B C60 C57 111.8(7)
F4B C60 C57 112.7(8)
F4A C60 C57 115.3(13)
F6A C60 C57 115.0(14)
F5A C60 C57 119.6(12)
C18 C19 C20 118.1(8)
C18 C19 C24 126.2(8)
C20 C19 C24 115.7(8)
C38 C39 C40 120.9(7)
C38 C39 C43 119.5(7)
C40 C39 C43 119.4(6)
C30 C28 C35 128.5(9)
C30 C28 C27 107.7(7)
C35 C28 C27 123.7(9)
C30 C28 Ir1 70.3(4)
C35 C28 Ir1 127.8(6)
C27 C28 Ir1 71.3(4)
C28 C30 C31 110.4(7)
C28 C30 C36 124.6(9)
C31 C30 C36 124.6(9)
C28 C30 Ir1 73.2(4)
C31 C30 Ir1 72.1(4)
C36 C30 Ir1 126.5(5)
F1 C59 F3 106.5(12)
F1 C59 F2 106.4(10)
F3 C59 F2 103.2(9)
F1 C59 C55 114.3(9)
F3 C59 C55 111.8(9)
F2 C59 C55 113.7(9)
C2 C1 C11 121.4(7)
C2 C1 Ir1 65.8(4)
C11 C1 Ir1 119.4(5)
C14 C15 C16 120.8(10)
F12 C51 F10 105.9(8)
F12 C51 F11 105.9(9)
F10 C51 F11 104.8(8)
F12 C51 C49 112.8(7)
F10 C51 C49 113.6(8)
F11 C51 C49 113.0(7)
C49 C48 C47 118.9(6)
C45 C50 C49 122.4(7)
C22 C23 C18 119.4(8)
C22 C23 C25 116.3(8)
C18 C23 C25 124.2(7)
C5 C6 C7 119.7(7)
F19 C44 F21 106.3(7)
F19 C44 F20 106.1(6)
F21 C44 F20 105.0(7)
F19 C44 C41 113.0(7)
F21 C44 C41 112.5(6)
F20 C44 C41 113.3(7)
C63 C64 C65 118.4(7)
C19 C18 C23 118.9(7)
C19 C18 P1 123.5(6)
C23 C18 P1 117.6(6)
C56 C57 C58 120.4(7)
C56 C57 C60 119.6(7)
C58 C57 C60 120.1(7)
C13 C12 C11 120.4(10)
F24 C43 F23 107.9(7)
F24 C43 F22 107.4(8)
F23 C43 F22 102.6(7)
F24 C43 C39 113.5(7)
F23 C43 C39 111.7(7)
F22 C43 C39 113.1(6)
C10 C4 C5 120.5(7)
C10 C4 C3 122.2(6)
C5 C4 C3 117.3(7)
C64 C63 C62 120.8(6)
C64 C63 C67 119.4(7)
C62 C63 C67 119.8(7)
C20 C21 C22 119.4(9)
C26 C27 C34 131.2(10)
C26 C27 C28 103.1(7)
C34 C27 C28 125.4(10)
C26 C27 Ir1 69.4(4)
C34 C27 Ir1 128.8(6)
C28 C27 Ir1 68.9(4)
C21 C22 C23 121.3(9)
C2 C3 C4 122.4(6)
C2 C3 Ir1 68.1(4)
C4 C3 Ir1 116.0(5)
C12 C11 C16 118.6(8)
C12 C11 C1 123.4(8)
C16 C11 C1 118.0(7)
C15 C16 C11 120.0(9)
C1 C2 C3 116.8(7)
C1 C2 Ir1 76.6(4)
C3 C2 Ir1 72.2(4)
C14 C13 C12 120.5(10)
C15 C14 C13 119.7(9)
C66 C65 C64 120.6(6)
C66 C65 C68 120.6(6)
C64 C65 C68 118.8(7)
C65 C66 C61 122.3(6)
F18 C67 F17 112.6(8)
F18 C67 F16 99.7(8)
F17 C67 F16 105.7(8)
F18 C67 C63 113.5(7)
F17 C67 C63 114.0(7)
F16 C67 C63 110.0(8)
F13 C68 F15 106.5(6)
F13 C68 F14 105.8(6)
F15 C68 F14 106.0(6)
F13 C68 C65 112.3(6)
F15 C68 C65 113.6(6)
F14 C68 C65 112.1(6)
C37 B1 C45 111.4(5)
C37 B1 C61 104.1(5)
C45 B1 C61 111.6(5)
C37 B1 C53 115.2(5)
C45 B1 C53 105.1(5)
C61 B1 C53 109.6(5)

loop_
_geom_bond_atom_site_label_1
_geom_bond_atom_site_label_2
_geom_bond_distance
Ir1 C2 2.109(7)
Ir1 C3 2.164(7)
Ir1 C30 2.227(7)
Ir1 C31 2.239(7)
Ir1 C26 2.241(7)
Ir1 C1 2.249(7)
Ir1 C28 2.265(7)
Ir1 P1 2.293(2)
Ir1 C27 2.300(8)
P1 C17 1.824(7)
P1 C10 1.827(7)
P1 C18 1.839(7)
F14 C68 1.338(9)
C10 C4 1.365(11)
C10 C8 1.422(10)
F13 C68 1.324(9)
F15 C68 1.324(9)
F21 C44 1.331(10)
F7 C52 1.322(10)
F23 C43 1.338(11)
F20 C44 1.334(10)
F8 C52 1.313(9)
F9 C52 1.309(9)
F10 C51 1.313(10)
F12 C51 1.283(10)
F19 C44 1.319(10)
F22 C43 1.351(10)
C38 C39 1.382(10)
C38 C37 1.414(9)
F24 C43 1.299(10)
C45 C50 1.390(9)
C45 C46 1.406(9)
C45 B1 1.631(9)
F17 C67 1.279(10)
F11 C51 1.314(11)
C49 C48 1.369(11)
C49 C50 1.399(9)
C49 C51 1.494(10)
F18 C67 1.276(11)
F2 C59 1.317(11)
C26 C27 1.431(14)
C26 C31 1.449(12)
C26 C33 1.502(13)
C53 C54 1.381(10)
C53 C58 1.404(9)
C53 B1 1.647(9)
C5 C6 1.368(12)
C5 C4 1.413(10)
C40 C41 1.368(11)
C40 C39 1.394(10)
F3 C59 1.297(14)
C37 C42 1.397(9)
C37 B1 1.627(9)
C61 C62 1.396(9)
C61 C66 1.404(9)
C61 B1 1.645(10)
C42 C41 1.401(10)
C46 C47 1.391(9)
C41 C44 1.492(10)
C62 C63 1.395(10)
C31 C30 1.410(12)
C31 C32 1.483(13)
C8 C7 1.379(11)
C8 C9 1.519(12)
C47 C48 1.397(10)
C47 C52 1.492(11)
F1 C59 1.261(13)
C58 C57 1.384(10)
C54 C55 1.393(10)
C7 C6 1.389(12)
C56 C57 1.371(12)
C56 C55 1.381(12)
C20 C21 1.358(14)
C20 C19 1.421(13)
C55 C59 1.493(12)
C60 F6B 1.296(11)
C60 F5B 1.312(10)
C60 F4B 1.317(10)
C60 F4A 1.336(13)
C60 F6A 1.341(13)
C60 F5A 1.348(13)
C60 C57 1.484(12)
C19 C18 1.400(11)
C19 C24 1.509(12)
C39 C43 1.503(10)
C28 C30 1.405(12)
C28 C35 1.478(13)
C28 C27 1.555(12)
C30 C36 1.513(12)
F16 C67 1.355(12)
C1 C2 1.408(11)
C1 C11 1.509(11)
C15 C14 1.358(15)
C15 C16 1.387(11)
C23 C22 1.405(12)
C23 C18 1.425(11)
C23 C25 1.493(12)
C64 C63 1.385(10)
C64 C65 1.392(9)
C12 C13 1.382(13)
C12 C11 1.383(13)
C4 C3 1.497(10)
C63 C67 1.506(10)
C21 C22 1.361(14)
C27 C34 1.433(12)
C3 C2 1.453(11)
C11 C16 1.396(13)
C13 C14 1.377(16)
C65 C66 1.376(10)
C65 C68 1.494(10)
